data_2014719
loop_
_publ_author_name
'\.I\,cbudak, Hasan'
'Bulut, Ahmet'
'\,Cetin, Naziye'
'Kazak, Canan'

_publ_section_title
;
 Bis(acesulfamato)tetraaquacobalt(II)
;
_journal_issue 1
_journal_name_full 'Acta Crystallographica Section C'
_journal_page_first m1
_journal_page_last m3
_journal_paper_doi 10.1107/S0108270104028574
_journal_volume 61
_journal_year 2005
_chemical_formula_iupac '[Co (C4 H4 N O4 S)2 (H2 O)4]'
_chemical_formula_moiety 'C8 H16 Co N2 O12 S2'
_chemical_formula_sum 'C8 H16 Co N2 O12 S2'
_chemical_formula_weight 455.28
_chemical_name_common
;
Bis(acesulfamato)tetraaquacobalt(II)
;
_chemical_name_systematic
;
tetraaquabis[6-methyl-1,2,3-oxathiazin-4(3H)-onato
2,2-dioxide-\kN]cobalt(II)
;
_space_group_IT_number 15
_symmetry_cell_setting monoclinic
_symmetry_space_group_name_Hall '-C 2yc'
_symmetry_space_group_name_H-M 'C 1 2/c 1'
_atom_sites_solution_hydrogens geom
_atom_sites_solution_primary direct
_atom_sites_solution_secondary difmap
_audit_creation_method SHELXL97
_cell_angle_alpha 90.00
_cell_angle_beta 103.854(8)
_cell_angle_gamma 90.00
_cell_formula_units_Z 4
_cell_length_a 13.2321(14)
_cell_length_b 8.9874(6)
_cell_length_c 13.9519(15)
_cell_measurement_reflns_used 9609
_cell_measurement_temperature 293(2)
_cell_measurement_theta_max 25.92
_cell_measurement_theta_min 2.76
_cell_volume 1610.9(3)
_computing_cell_refinement X-AREA
_computing_data_collection 'X-AREA (Stoe & Cie, 2002)'
_computing_data_reduction 'X-RED (Stoe & Cie, 2002)'
_computing_molecular_graphics 'ORTEP-3 (Burnett & Johnson, 1996)'
_computing_publication_material 'WinGX (Farrugia, 1999)'
_computing_structure_refinement 'SHELXL97 (Sheldrick, 1997)'
_computing_structure_solution 'SIR97 (Altomare et al., 1999)'
_diffrn_ambient_temperature 293(2)
_diffrn_detector_area_resol_mean 6.67
_diffrn_measured_fraction_theta_full 0.995
_diffrn_measured_fraction_theta_max 0.995
_diffrn_measurement_device_type 'Stoe IPDS 2'
_diffrn_measurement_method \w
_diffrn_radiation_monochromator graphite
_diffrn_radiation_source 'fine-focus sealed tube'
_diffrn_radiation_type MoK\a
_diffrn_radiation_wavelength 0.71073
_diffrn_reflns_av_R_equivalents 0.0715
_diffrn_reflns_av_sigmaI/netI 0.0406
_diffrn_reflns_limit_h_max 16
_diffrn_reflns_limit_h_min -16
_diffrn_reflns_limit_k_max 10
_diffrn_reflns_limit_k_min -10
_diffrn_reflns_limit_l_max 16
_diffrn_reflns_limit_l_min -16
_diffrn_reflns_number 9404
_diffrn_reflns_theta_full 25.84
_diffrn_reflns_theta_max 25.84
_diffrn_reflns_theta_min 2.77
_exptl_absorpt_coefficient_mu 1.392
_exptl_absorpt_correction_T_max 0.736
_exptl_absorpt_correction_T_min 0.516
_exptl_absorpt_correction_type integration
_exptl_absorpt_process_details '(X-RED32; Stoe & Cie, 2002)'
_exptl_crystal_colour pink
_exptl_crystal_density_diffrn 1.877
_exptl_crystal_density_meas ?
_exptl_crystal_density_method 'not measured'
_exptl_crystal_description prismatic
_exptl_crystal_F_000 932
_exptl_crystal_size_max 0.37
_exptl_crystal_size_mid 0.25
_exptl_crystal_size_min 0.19
_refine_diff_density_max 0.525
_refine_diff_density_min -0.468
_refine_ls_extinction_coef 0.0063(5)
_refine_ls_extinction_expression Fc^*^=kFc[1+0.001xFc^2^\l^3^/sin(2\q)]^-1/4^
_refine_ls_extinction_method 'SHELXL97 (Sheldrick, 1997)'
_refine_ls_goodness_of_fit_ref 0.953
_refine_ls_hydrogen_treatment mixed
_refine_ls_matrix_type full
_refine_ls_number_parameters 132
_refine_ls_number_reflns 1548
_refine_ls_number_restraints 2
_refine_ls_restrained_S_all 0.953
_refine_ls_R_factor_all 0.0364
_refine_ls_R_factor_gt 0.0279
_refine_ls_shift/su_max 0.000
_refine_ls_shift/su_mean 0.000
_refine_ls_structure_factor_coef Fsqd
_refine_ls_weighting_details 'calc w = 1/[\s^2^(Fo^2^)+(0.0411P)^2^] where P=(Fo^2^+2Fc^2^)/3'
_refine_ls_weighting_scheme calc
_refine_ls_wR_factor_gt 0.0658
_refine_ls_wR_factor_ref 0.0675
_reflns_number_gt 1249
_reflns_number_total 1548
_reflns_threshold_expression I>2\s(I)
_cod_data_source_file sk1780.cif
_cod_data_source_block I
_cod_depositor_comments
;
The following automatic conversions were performed:

'_exptl_crystal_density_meas' value 'not measured' was changed to '?'
- the value is perceived as not measured.

Automatic conversion script
Id: cif_fix_values 3008 2015-01-20 13:52:24Z robertas 
;
_cod_original_sg_symbol_H-M 'C 2/c'
_cod_database_code 2014719
_cod_database_fobs_code 2014719

loop_
_symmetry_equiv_pos_as_xyz
'x, y, z'
'-x, y, -z+1/2'
'x+1/2, y+1/2, z'
'-x+1/2, y+1/2, -z+1/2'
'-x, -y, -z'
'x, -y, z-1/2'
'-x+1/2, -y+1/2, -z'
'x+1/2, -y+1/2, z-1/2'

loop_
_atom_site_label
_atom_site_fract_x
_atom_site_fract_y
_atom_site_fract_z
_atom_site_U_iso_or_equiv
_atom_site_adp_type
_atom_site_calc_flag
_atom_site_refinement_flags
_atom_site_occupancy
_atom_site_disorder_assembly
_atom_site_disorder_group
_atom_site_type_symbol
C1 0.35857(17) 0.0802(2) 0.02858(16) 0.0284(5) Uani d . 1 . . C
C2 0.26472(18) 0.0853(3) -0.05037(17) 0.0340(5) Uani d . 1 . . C
H2 0.2642 0.1471 -0.1040 0.041 Uiso calc R 1 . . H
C3 0.18027(18) 0.0078(3) -0.05076(17) 0.0322(5) Uani d . 1 . . C
C4 0.0832(2) 0.0008(3) -0.1292(2) 0.0470(7) Uani d . 1 . . C
H4A 0.0904 0.0609 -0.1841 0.070 Uiso calc R 1 . . H
H4B 0.0264 0.0374 -0.1041 0.070 Uiso calc R 1 . . H
H4C 0.0698 -0.1004 -0.1504 0.070 Uiso calc R 1 . . H
N1 0.35994(14) 0.0053(2) 0.11368(14) 0.0298(4) Uani d . 1 . . N
O1 0.43932(12) 0.14231(19) 0.01671(12) 0.0376(4) Uani d . 1 . . O
O2 0.17748(13) -0.0866(2) 0.02721(13) 0.0422(4) Uani d . 1 . . O
O3 0.26230(14) -0.1852(2) 0.18210(15) 0.0543(5) Uani d . 1 . . O
O4 0.20238(15) 0.0697(2) 0.17197(15) 0.0532(5) Uani d . 1 . . O
O5 0.55118(14) -0.1749(2) 0.17469(13) 0.0360(4) Uani d D 1 . . O
O6 0.57325(17) 0.1511(2) 0.18566(17) 0.0499(5) Uani d . 1 . . O
Co1 0.5000 -0.00522(5) 0.2500 0.02744(16) Uani d S 1 . . Co
S1 0.25144(4) -0.04628(7) 0.13242(4) 0.03036(18) Uani d . 1 . . S
H6A 0.545(3) 0.155(3) 0.130(2) 0.052(10) Uiso d . 1 . . H
H6B 0.632(3) 0.175(4) 0.196(3) 0.083(13) Uiso d . 1 . . H
H5A 0.550(3) -0.164(4) 0.1185(15) 0.066(11) Uiso d D 1 . . H
H5B 0.6028(18) -0.222(3) 0.201(2) 0.059(10) Uiso d D 1 . . H

loop_
_atom_site_aniso_label
_atom_site_aniso_U_11
_atom_site_aniso_U_22
_atom_site_aniso_U_33
_atom_site_aniso_U_12
_atom_site_aniso_U_13
_atom_site_aniso_U_23
C1 0.0266(11) 0.0330(13) 0.0255(12) -0.0006(9) 0.0062(9) -0.0009(9)
C2 0.0330(12) 0.0443(14) 0.0235(12) -0.0015(10) 0.0047(10) 0.0048(10)
C3 0.0305(11) 0.0374(13) 0.0265(12) 0.0007(10) 0.0025(9) -0.0014(10)
C4 0.0334(13) 0.0621(18) 0.0383(15) -0.0077(12) -0.0054(11) -0.0014(13)
N1 0.0228(9) 0.0407(11) 0.0243(9) -0.0051(8) 0.0021(7) 0.0032(8)
O1 0.0281(8) 0.0569(11) 0.0280(9) -0.0092(7) 0.0071(7) 0.0057(8)
O2 0.0342(9) 0.0520(11) 0.0350(10) -0.0149(8) -0.0024(8) 0.0051(8)
O3 0.0369(10) 0.0553(12) 0.0626(13) -0.0136(9) -0.0041(9) 0.0280(10)
O4 0.0426(10) 0.0657(13) 0.0576(13) -0.0033(9) 0.0246(10) -0.0145(10)
O5 0.0349(10) 0.0491(11) 0.0251(9) 0.0079(8) 0.0095(8) 0.0002(8)
O6 0.0366(11) 0.0641(13) 0.0411(13) -0.0201(9) -0.0063(9) 0.0170(10)
Co1 0.0256(2) 0.0323(3) 0.0248(2) 0.000 0.00681(17) 0.000
S1 0.0240(3) 0.0388(3) 0.0268(3) -0.0052(2) 0.0031(2) 0.0045(2)

loop_
_atom_type_symbol
_atom_type_description
_atom_type_scat_dispersion_real
_atom_type_scat_dispersion_imag
_atom_type_scat_source
C C 0.0033 0.0016 'International Tables Vol C Tables 4.2.6.8 and 6.1.1.4'
H H 0.0000 0.0000 'International Tables Vol C Tables 4.2.6.8 and 6.1.1.4'
N N 0.0061 0.0033 'International Tables Vol C Tables 4.2.6.8 and 6.1.1.4'
O O 0.0106 0.0060 'International Tables Vol C Tables 4.2.6.8 and 6.1.1.4'
Co Co 0.3494 0.9721 'International Tables Vol C Tables 4.2.6.8 and 6.1.1.4'
S S 0.1246 0.1234 'International Tables Vol C Tables 4.2.6.8 and 6.1.1.4'

loop_
_geom_angle_atom_site_label_1
_geom_angle_atom_site_label_2
_geom_angle_atom_site_label_3
_geom_angle_site_symmetry_1
_geom_angle_site_symmetry_3
_geom_angle
_geom_angle_publ_flag
O1 C1 N1 . . 120.2(2) ?
O1 C1 C2 . . 119.2(2) ?
N1 C1 C2 . . 120.5(2) ?
C3 C2 C1 . . 124.0(2) ?
C3 C2 H2 . . 118.0 ?
C1 C2 H2 . . 118.0 ?
C2 C3 O2 . . 120.2(2) ?
C2 C3 C4 . . 127.8(2) ?
O2 C3 C4 . . 111.9(2) ?
C3 C4 H4A . . 109.5 ?
C3 C4 H4B . . 109.5 ?
H4A C4 H4B . . 109.5 ?
C3 C4 H4C . . 109.5 ?
H4A C4 H4C . . 109.5 ?
H4B C4 H4C . . 109.5 ?
C1 N1 S1 . . 117.65(16) y
C1 N1 Co1 . . 125.22(14) ?
S1 N1 Co1 . . 115.44(10) ?
C3 O2 S1 . . 117.13(15) ?
Co1 O5 H5A . . 119(2) ?
Co1 O5 H5B . . 120(2) ?
H5A O5 H5B . . 109(3) ?
Co1 O6 H6A . . 108(2) ?
Co1 O6 H6B . . 132(3) ?
H6A O6 H6B . . 113(3) ?
O6 Co1 O6 2_655 . 92.60(14) y
O6 Co1 O5 . 2_655 171.08(8) ?
O6 Co1 O5 . . 92.12(9) y
O5 Co1 O5 2_655 . 84.25(10) y
O6 Co1 N1 . 2_655 87.83(8) y
O6 Co1 N1 . . 88.95(8) y
O5 Co1 N1 2_655 . 98.80(7) y
O5 Co1 N1 . . 84.69(7) y
N1 Co1 N1 2_655 . 175.34(9) ?
O4 S1 O3 . . 117.54(13) ?
O4 S1 N1 . . 111.59(11) ?
O3 S1 N1 . . 110.32(11) ?
O4 S1 O2 . . 106.81(12) ?
O3 S1 O2 . . 102.54(11) ?
N1 S1 O2 . . 107.07(10) ?

loop_
_geom_bond_atom_site_label_1
_geom_bond_atom_site_label_2
_geom_bond_site_symmetry_2
_geom_bond_distance
_geom_bond_publ_flag
C1 O1 . 1.251(3) y
C1 N1 . 1.361(3) y
C1 C2 . 1.450(3) y
C2 C3 . 1.315(3) y
C2 H2 . 0.9300 ?
C3 O2 . 1.387(3) ?
C3 C4 . 1.475(3) ?
C4 H4A . 0.9600 ?
C4 H4B . 0.9600 ?
C4 H4C . 0.9600 ?
N1 S1 . 1.5887(18) y
N1 Co1 . 2.3180(19) y
O2 S1 . 1.5987(18) y
O3 S1 . 1.4188(18) y
O4 S1 . 1.409(2) y
O5 Co1 . 2.0567(18) y
O5 H5A . 0.787(18) ?
O5 H5B . 0.814(18) ?
O6 Co1 . 2.0338(19) y
O6 H6A . 0.78(3) ?
O6 H6B . 0.79(4) ?
Co1 O6 2_655 2.0338(19) ?
Co1 O5 2_655 2.0567(18) ?
Co1 N1 2_655 2.3180(19) ?

loop_
_geom_hbond_atom_site_label_D
_geom_hbond_atom_site_label_H
_geom_hbond_atom_site_label_A
_geom_hbond_site_symmetry_A
_geom_hbond_distance_DH
_geom_hbond_distance_HA
_geom_hbond_distance_DA
_geom_hbond_angle_DHA
O5 H5A O1 5_655 0.79(2) 1.94(2) 2.719(2) 175(4)
O5 H5B O3 2_655 0.81(3) 2.14(3) 2.780(3) 136(2)
O5 H5B O4 3_545 0.81(3) 2.38(3) 3.051(3) 141(2)
O6 H6A O1 . 0.78(3) 1.85(4) 2.589(3) 160(4)
O6 H6B O3 3 0.79(4) 2.18(4) 2.913(3) 156(4)

loop_
_geom_torsion_atom_site_label_1
_geom_torsion_atom_site_label_2
_geom_torsion_atom_site_label_3
_geom_torsion_atom_site_label_4
_geom_torsion_site_symmetry_4
_geom_torsion
O1 C1 C2 C3 . 170.7(2)
N1 C1 C2 C3 . -7.5(4)
C1 C2 C3 O2 . -0.4(4)
C1 C2 C3 C4 . -177.2(2)
O1 C1 N1 S1 . 169.38(17)
C2 C1 N1 S1 . -12.4(3)
O1 C1 N1 Co1 . 4.9(3)
C2 C1 N1 Co1 . -176.92(16)
C2 C3 O2 S1 . 27.0(3)
C4 C3 O2 S1 . -155.79(18)
C1 N1 Co1 O6 2_655 101.08(18)
S1 N1 Co1 O6 2_655 -63.70(12)
C1 N1 Co1 O6 . 8.44(18)
S1 N1 Co1 O6 . -156.34(12)
C1 N1 Co1 O5 2_655 -167.11(17)
S1 N1 Co1 O5 2_655 28.11(12)
C1 N1 Co1 O5 . -83.78(18)
S1 N1 Co1 O5 . 111.44(11)
C1 N1 S1 O4 . -82.58(19)
Co1 N1 S1 O4 . 83.40(14)
C1 N1 S1 O3 . 144.81(18)
Co1 N1 S1 O3 . -49.20(15)
C1 N1 S1 O2 . 33.96(19)
Co1 N1 S1 O2 . -160.05(10)
C3 O2 S1 O4 . 78.07(19)
C3 O2 S1 O3 . -157.73(17)
C3 O2 S1 N1 . -41.60(19)
